data_7242145
loop_
_publ_author_name
'Lendvay, Gy\"orgy'
'Majzik, Eszter'
'Bereczki, Laura'
'Domj\'an, Attila'
'Trif, L\'aszl\'o'
'Saj\'o, Istv\'an E.'
'Franguelli, Fernanda Paiva'
'Farkas, Attila'
'Kl\'ebert, Szilvia'
'Bombicz, Petra'
'N\'emeth, Csaba'
'Szil\'agyi, Imre Mikl\'os'
'K\'otai, L\'aszl\'o'

_publ_section_title
;
 (Me2NH2)10[H2-Dodecatungstate] polymorphs: dodecatungstate cages embedded
 in a variable dimethylammonium cation + water of crystallization matrix
;
_journal_issue 6
_journal_name_full 'RSC Advances'
_journal_page_first 3713
_journal_page_last 3724
_journal_paper_doi 10.1039/D0RA09997J
_journal_volume 11
_journal_year 2021
_chemical_formula_moiety 'O42 W12, 2(C2 N), 8(C2 H8 N), 10(O)'
_chemical_formula_sum 'C20 H64 N10 O52 W12'
_chemical_formula_weight 3483.01
_chemical_name_common
;
dimethylammonium paratungstate B.10 hydrate
;
_chemical_name_systematic
;
decakis(dimethylammonium) dihydrododecatungstate(10-).10 hydrate
;
_space_group_crystal_system triclinic
_space_group_IT_number 2
_space_group_name_Hall '-P 1'
_space_group_name_H-M_alt 'P -1'
_atom_sites_solution_hydrogens mixed
_atom_sites_solution_primary iterative
_atom_sites_solution_secondary difmap
_audit_creation_method SHELXL-2018/3
_audit_update_record
;
2020-12-17 deposited with the CCDC.	2020-12-28 downloaded from the CCDC.
;
_cell_angle_alpha 63.686(4)
_cell_angle_beta 79.005(6)
_cell_angle_gamma 69.227(5)
_cell_formula_units_Z 1
_cell_length_a 11.4037(5)
_cell_length_b 13.7428(7)
_cell_length_c 13.9665(8)
_cell_measurement_reflns_used 68858
_cell_measurement_temperature 150(2)
_cell_measurement_theta_max 30.525
_cell_measurement_theta_min 3.000
_cell_volume 1832.99(18)
_computing_cell_refinement
;
RAPID-AUTO (Rigaku Corp., Tokyo, Japan, 2015)
;
_computing_data_collection
;
RAPID-AUTO (Rigaku Corp., Tokyo, Japan, 2015)
;
_computing_data_reduction
;
RAPID-AUTO (Rigaku Corp., Tokyo, Japan, 2015)
;
_computing_molecular_graphics
;
Spek, A.L. (2003). J.Appl.Cryst. 36,7-13.
;
_computing_publication_material
;
C. F. Macrae, J. Appl. Cryst., 41, 466-470, 2008
;
_computing_structure_refinement 'SHELXL-2014/7 (Sheldrick, 2014)'
_computing_structure_solution
;
L. Palatinus, G. Chapuis 2007 J. Appl. Cryst., Vol. 40, pp. 786-790.
;
_diffrn_ambient_temperature 150(2)
_diffrn_detector_area_resol_mean 10.0000
_diffrn_measured_fraction_theta_full 0.998
_diffrn_measured_fraction_theta_max 0.997
_diffrn_measurement_device_type RAXIS-RAPID
_diffrn_measurement_method dtprofit.ref
_diffrn_radiation_type MoK\a
_diffrn_radiation_wavelength 0.71075
_diffrn_reflns_av_R_equivalents 0.1174
_diffrn_reflns_av_unetI/netI 0.0509
_diffrn_reflns_Laue_measured_fraction_full 0.998
_diffrn_reflns_Laue_measured_fraction_max 0.997
_diffrn_reflns_limit_h_max 16
_diffrn_reflns_limit_h_min -16
_diffrn_reflns_limit_k_max 19
_diffrn_reflns_limit_k_min -19
_diffrn_reflns_limit_l_max 19
_diffrn_reflns_limit_l_min -19
_diffrn_reflns_number 77800
_diffrn_reflns_point_group_measured_fraction_full 0.998
_diffrn_reflns_point_group_measured_fraction_max 0.997
_diffrn_reflns_theta_full 25.242
_diffrn_reflns_theta_max 30.507
_diffrn_reflns_theta_min 2.999
_diffrn_source 'Sealed Tube'
_exptl_absorpt_coefficient_mu 18.841
_exptl_absorpt_correction_T_max 0.207
_exptl_absorpt_correction_T_min 0.015
_exptl_absorpt_correction_type numerical
_exptl_absorpt_process_details
;
 T.Higashi, Numerical Absorption Correction, NUMABS, 2002
;
_exptl_crystal_colour colorless
_exptl_crystal_density_diffrn 3.155
_exptl_crystal_description needle
_exptl_crystal_F_000 1558
_exptl_crystal_size_max 0.51
_exptl_crystal_size_mid 0.42
_exptl_crystal_size_min 0.21
_exptl_transmission_factor_max 0.20650
_exptl_transmission_factor_min 0.01640
_refine_diff_density_max 6.140
_refine_diff_density_min -5.441
_refine_diff_density_rms 0.571
_refine_ls_extinction_method none
_refine_ls_goodness_of_fit_ref 1.392
_refine_ls_hydrogen_treatment constr
_refine_ls_matrix_type full
_refine_ls_number_parameters 441
_refine_ls_number_reflns 11156
_refine_ls_number_restraints 355
_refine_ls_restrained_S_all 1.375
_refine_ls_R_factor_all 0.0832
_refine_ls_R_factor_gt 0.0813
_refine_ls_shift/su_max 0.001
_refine_ls_shift/su_mean 0.000
_refine_ls_structure_factor_coef Fsqd
_refine_ls_weighting_details 'w=1/[\s^2^(Fo^2^)+(0.0298P)^2^+121.0632P] where P=(Fo^2^+2Fc^2^)/3'
_refine_ls_weighting_scheme calc
_refine_ls_wR_factor_gt 0.1724
_refine_ls_wR_factor_ref 0.1732
_reflns_Friedel_coverage 0.000
_reflns_number_gt 10975
_reflns_number_total 11156
_reflns_threshold_expression 'I > 2\s(I)'
_cod_data_source_file d0ra09997j2.cif
_cod_data_source_block shelx
_cod_database_code 7242145
_shelx_space_group_comment
;
The symmetry employed for this shelxl refinement is uniquely defined
by the following loop, which should always be used as a source of
symmetry information in preference to the above space-group names.
They are only intended as comments.
;

loop_
_space_group_symop_operation_xyz
'x, y, z'
'-x, -y, -z'

loop_
_atom_site_label
_atom_site_type_symbol
_atom_site_fract_x
_atom_site_fract_y
_atom_site_fract_z
_atom_site_U_iso_or_equiv
_atom_site_adp_type
_atom_site_occupancy
_atom_site_site_symmetry_order
_atom_site_calc_flag
_atom_site_refinement_flags_posn
_atom_site_refinement_flags_adp
_atom_site_refinement_flags_occupancy
_atom_site_disorder_assembly
_atom_site_disorder_group
W1 W 1.07058(5) 0.05802(5) 0.14711(5) 0.01159(11) Uani 1 1 d . U . . .
W2 W 1.17858(5) 0.19883(5) -0.09871(5) 0.01201(12) Uani 1 1 d . U . . .
W3 W 0.81962(6) -0.08048(5) 0.28963(5) 0.01476(12) Uani 1 1 d . U . . .
W4 W 0.73290(6) 0.20154(5) 0.19734(5) 0.01622(13) Uani 1 1 d . U . . .
W5 W 0.84728(5) 0.33077(5) -0.04302(5) 0.01496(12) Uani 1 1 d . U . . .
W6 W 1.26518(5) -0.08571(5) 0.00457(5) 0.01116(11) Uani 1 1 d . U . . .
O1 O 0.9932(10) -0.0504(9) 0.1948(8) 0.0129(9) Uani 1 1 d . U . . .
O2 O 1.0979(10) 0.0652(10) 0.2607(9) 0.0176(15) Uani 1 1 d . U . . .
O3 O 0.9196(10) 0.1823(9) 0.1003(9) 0.0142(9) Uani 1 1 d . U . . .
O4 O 1.1532(9) 0.1800(9) 0.0430(9) 0.0129(7) Uani 1 1 d . U . . .
O5 O 0.9992(10) 0.2895(9) -0.1180(9) 0.0148(8) Uani 1 1 d . U . . .
O6 O 1.2490(10) 0.3053(9) -0.1572(10) 0.0174(15) Uani 1 1 d . U . . .
O7 O 1.1546(10) 0.1812(9) -0.2239(9) 0.0135(9) Uani 1 1 d . U . . .
O8 O 1.3133(9) 0.0673(9) -0.0678(9) 0.0129(9) Uani 1 1 d . U . . .
O9 O 1.0895(9) 0.0558(8) -0.0197(8) 0.0105(7) Uani 1 1 d . U . . .
O10 O 1.2317(9) -0.0451(8) 0.1289(8) 0.0121(8) Uani 1 1 d . U . . .
O11 O 0.8107(10) 0.1906(9) -0.0664(9) 0.0157(15) Uani 1 1 d . U . . .
O12 O 1.4223(10) -0.1627(10) 0.0299(10) 0.021(2) Uani 1 1 d . U . . .
O13 O 0.7478(10) 0.0634(9) 0.1371(9) 0.0154(11) Uani 1 1 d . U . . .
O14 O 0.9128(11) -0.1761(10) 0.3979(10) 0.0217(19) Uani 1 1 d . U . . .
O15 O 0.6677(11) -0.0782(10) 0.3442(10) 0.0200(18) Uani 1 1 d . U . . .
O16 O 0.8170(10) 0.0582(9) 0.3000(9) 0.0154(7) Uani 1 1 d . U . . .
O17 O 0.5764(11) 0.2116(11) 0.2411(11) 0.0238(17) Uani 1 1 d . U . . .
O18 O 0.7711(11) 0.2831(10) 0.2470(10) 0.0196(16) Uani 1 1 d . U . . .
O19 O 0.7014(10) 0.3080(9) 0.0523(9) 0.0156(8) Uani 1 1 d . U . . .
O20 O 0.8812(11) 0.4154(9) 0.0031(10) 0.0184(15) Uani 1 1 d . U . . .
O21 O 0.7523(10) 0.4316(9) -0.1509(10) 0.0181(15) Uani 1 1 d . U . . .
N5 N 0.498(6) -0.042(5) 0.542(5) 0.075(8) Uani 0.5 1 d . U P . .
C9 C 0.571(4) 0.061(3) 0.504(3) 0.075(8) Uani 1 1 d . U . . .
N6 N 1.050(5) 0.011(4) 0.513(4) 0.057(6) Uani 0.5 1 d . U P . .
C10 C 0.936(3) 0.099(2) 0.484(3) 0.058(6) Uani 1 1 d . U . . .
N1 N 0.5478(15) 0.0400(13) 0.8299(13) 0.026(3) Uani 1 1 d . U . . .
H1A H 0.479699 0.043519 0.873268 0.031 Uiso 1 1 d R U . . .
H1B H 0.610968 0.032789 0.863918 0.031 Uiso 1 1 d R U . . .
C1 C 0.5783(18) -0.0643(15) 0.8078(15) 0.026(3) Uani 1 1 d . U . . .
H1C H 0.508494 -0.059647 0.775258 0.039 Uiso 1 1 calc R U . . .
H1D H 0.594863 -0.131223 0.873678 0.039 Uiso 1 1 calc R U . . .
H1E H 0.651110 -0.068349 0.760318 0.039 Uiso 1 1 calc R U . . .
C2 C 0.526(2) 0.1460(17) 0.7342(18) 0.034(4) Uani 1 1 d . U . . .
H2A H 0.594322 0.139179 0.683055 0.051 Uiso 1 1 calc R U . . .
H2B H 0.520222 0.207249 0.752403 0.051 Uiso 1 1 calc R U . . .
H2C H 0.449077 0.161488 0.704037 0.051 Uiso 1 1 calc R U . . .
N2 N 0.1041(19) 0.6848(15) 0.3114(16) 0.039(4) Uani 1 1 d . U . . .
H2D H 0.041213 0.740067 0.322598 0.046 Uiso 1 1 d R U . . .
H2E H 0.104283 0.698207 0.242888 0.046 Uiso 1 1 d R U . . .
C3 C 0.078(2) 0.578(2) 0.3757(19) 0.044(5) Uani 1 1 d . U . . .
H3C H 0.123706 0.523511 0.345502 0.066 Uiso 1 1 calc R U . . .
H3D H -0.010011 0.589370 0.377099 0.066 Uiso 1 1 calc R U . . .
H3E H 0.104243 0.549032 0.447239 0.066 Uiso 1 1 calc R U . . .
C4 C 0.222(2) 0.6924(19) 0.330(2) 0.045(6) Uani 1 1 d . U . . .
H4C H 0.223687 0.679169 0.403350 0.067 Uiso 1 1 calc R U . . .
H4D H 0.229356 0.766991 0.284398 0.067 Uiso 1 1 calc R U . . .
H4E H 0.291734 0.636043 0.314348 0.067 Uiso 1 1 calc R U . . .
N3 N 0.4995(17) 0.6110(15) 0.0923(14) 0.032(3) Uani 1 1 d . U . . .
H3A H 0.469947 0.684154 0.081563 0.038 Uiso 1 1 d R U . . .
H3B H 0.435546 0.589724 0.089463 0.038 Uiso 1 1 d R U . . .
C5 C 0.550(2) 0.5445(18) 0.1967(17) 0.033(3) Uani 1 1 d . U . . .
H5A H 0.584081 0.465643 0.208146 0.050 Uiso 1 1 calc R U . . .
H5B H 0.484803 0.552737 0.249797 0.050 Uiso 1 1 calc R U . . .
H5C H 0.615412 0.570525 0.202066 0.050 Uiso 1 1 calc R U . . .
C6 C 0.596(2) 0.598(2) 0.0030(18) 0.038(4) Uani 1 1 d . U . . .
H6A H 0.664749 0.622054 0.004976 0.058 Uiso 1 1 calc R U . . .
H6B H 0.557303 0.645074 -0.064777 0.058 Uiso 1 1 calc R U . . .
H6C H 0.626097 0.520047 0.012677 0.058 Uiso 1 1 calc R U . . .
N4 N 0.0084(17) 0.3399(15) 0.196(2) 0.045(5) Uani 1 1 d . U . . .
H4A H 0.009359 0.279986 0.257888 0.054 Uiso 1 1 d R U . . .
H4B H -0.032591 0.335076 0.150818 0.054 Uiso 1 1 d R U . . .
C7 C -0.063(3) 0.441(2) 0.213(2) 0.056(8) Uani 1 1 d . U . . .
H7A H -0.103348 0.419352 0.283288 0.083 Uiso 1 1 calc R U . . .
H7B H -0.125962 0.487568 0.160515 0.083 Uiso 1 1 calc R U . . .
H7C H -0.008527 0.482509 0.207500 0.083 Uiso 1 1 calc R U . . .
C8 C 0.135(2) 0.329(2) 0.156(3) 0.047(6) Uani 1 1 d . U . . .
H8A H 0.136484 0.391894 0.087617 0.071 Uiso 1 1 calc R U . . .
H8B H 0.171389 0.258814 0.147615 0.071 Uiso 1 1 calc R U . . .
H8C H 0.182450 0.330672 0.204873 0.071 Uiso 1 1 calc R U . . .
O1W O 0.3580(15) 0.3518(13) 0.3001(11) 0.040(4) Uani 1 1 d . . . . .
O2W O 0.442(2) 0.372(2) 0.4690(18) 0.072(7) Uani 1 1 d . . . . .
O3W O 0.2676(18) 0.4459(15) 0.6114(13) 0.048(4) Uani 1 1 d . . . . .
O4W O 0.6935(16) 0.3508(15) 0.4204(13) 0.044(4) Uani 1 1 d . . . . .
O5W O 0.204(7) 0.211(4) 0.400(2) 0.24(4) Uani 1 1 d . . . . .

loop_
_atom_site_aniso_label
_atom_site_aniso_U_11
_atom_site_aniso_U_22
_atom_site_aniso_U_33
_atom_site_aniso_U_23
_atom_site_aniso_U_13
_atom_site_aniso_U_12
W1 0.0098(2) 0.0132(2) 0.0148(2) -0.0089(2) 0.00009(18) -0.00316(18)
W2 0.0099(2) 0.0116(2) 0.0167(3) -0.0081(2) 0.00058(19) -0.00330(18)
W3 0.0170(3) 0.0177(3) 0.0137(3) -0.0091(2) 0.0028(2) -0.0081(2)
W4 0.0128(3) 0.0185(3) 0.0229(3) -0.0154(2) 0.0037(2) -0.0042(2)
W5 0.0100(2) 0.0112(2) 0.0240(3) -0.0095(2) -0.0004(2) -0.00078(19)
W6 0.0081(2) 0.0109(2) 0.0157(3) -0.0076(2) -0.00129(18) -0.00103(18)
O1 0.0110(13) 0.0137(14) 0.0153(16) -0.0079(13) 0.0002(13) -0.0031(12)
O2 0.012(4) 0.031(5) 0.0187(18) -0.017(3) 0.002(2) -0.008(3)
O3 0.0109(11) 0.0141(13) 0.0184(13) -0.0094(11) 0.0016(11) -0.0023(11)
O4 0.0111(15) 0.0127(13) 0.0188(12) -0.0097(12) -0.0008(12) -0.0038(12)
O5 0.0106(10) 0.0120(12) 0.0203(12) -0.0074(11) 0.0000(10) -0.0011(11)
O6 0.016(3) 0.015(2) 0.025(3) -0.011(3) 0.004(4) -0.008(2)
O7 0.0113(18) 0.0134(17) 0.0162(13) -0.0074(12) 0.0002(13) -0.0030(15)
O8 0.0096(14) 0.0132(13) 0.0169(15) -0.0077(14) 0.0004(13) -0.0029(11)
O9 0.0079(19) 0.0111(18) 0.0145(15) -0.0075(15) -0.0013(16) -0.0019(12)
O10 0.0098(11) 0.0127(12) 0.0151(11) -0.0077(10) -0.0012(11) -0.0018(11)
O11 0.013(4) 0.015(3) 0.022(4) -0.011(3) 0.000(3) -0.003(3)
O12 0.012(3) 0.016(3) 0.027(6) -0.011(4) -0.001(3) 0.006(3)
O13 0.013(3) 0.014(2) 0.022(3) -0.0111(14) -0.005(3) 0.000(2)
O14 0.021(4) 0.021(2) 0.018(3) -0.003(3) 0.002(2) -0.007(3)
O15 0.017(3) 0.027(5) 0.027(4) -0.019(4) 0.006(3) -0.012(3)
O16 0.0156(13) 0.0186(11) 0.0180(12) -0.0127(9) 0.0039(11) -0.0075(11)
O17 0.0135(18) 0.032(5) 0.031(4) -0.022(3) 0.009(2) -0.006(2)
O18 0.024(5) 0.019(3) 0.022(4) -0.015(3) 0.004(3) -0.008(4)
O19 0.0111(11) 0.0150(12) 0.0243(11) -0.0123(11) 0.0008(10) -0.0030(11)
O20 0.017(4) 0.017(3) 0.026(5) -0.012(3) 0.003(3) -0.007(3)
O21 0.008(3) 0.015(3) 0.027(2) -0.006(2) -0.001(2) -0.003(2)
N5 0.075(8) 0.075(8) 0.075(8) -0.031(3) -0.0027(17) -0.023(3)
C9 0.075(8) 0.075(8) 0.075(8) -0.031(4) -0.0024(17) -0.023(3)
N6 0.073(16) 0.049(12) 0.071(16) -0.031(12) -0.020(13) -0.026(11)
C10 0.074(16) 0.049(12) 0.072(16) -0.031(12) -0.020(13) -0.026(11)
N1 0.025(3) 0.027(3) 0.025(3) -0.013(2) 0.0007(19) -0.0063(19)
C1 0.025(8) 0.026(5) 0.026(8) -0.012(6) -0.002(7) -0.005(7)
C2 0.030(9) 0.026(5) 0.040(8) -0.007(4) -0.008(8) -0.007(7)
N2 0.043(9) 0.031(8) 0.038(10) -0.002(7) -0.020(8) -0.013(7)
C3 0.042(12) 0.045(11) 0.036(11) -0.003(9) 0.002(10) -0.024(9)
C4 0.040(11) 0.029(10) 0.053(14) 0.002(10) -0.024(10) -0.011(8)
N3 0.032(3) 0.031(3) 0.033(3) -0.013(2) -0.0018(17) -0.0091(19)
C5 0.032(5) 0.031(5) 0.034(3) -0.012(3) -0.002(3) -0.008(3)
C6 0.038(5) 0.040(5) 0.036(4) -0.018(4) -0.001(3) -0.006(3)
N4 0.028(7) 0.027(8) 0.078(16) -0.016(9) -0.009(8) -0.010(7)
C7 0.054(12) 0.073(15) 0.079(18) -0.061(16) 0.047(14) -0.049(11)
C8 0.036(9) 0.042(12) 0.09(2) -0.046(13) 0.005(10) -0.019(9)
O1W 0.041(8) 0.036(8) 0.018(6) -0.005(6) 0.000(6) 0.006(7)
O2W 0.071(14) 0.109(19) 0.054(13) -0.056(14) 0.004(11) -0.021(14)
O3W 0.056(11) 0.047(9) 0.026(8) -0.009(7) -0.006(7) -0.006(8)
O4W 0.043(9) 0.049(9) 0.037(9) -0.027(8) -0.005(7) 0.001(7)
O5W 0.58(10) 0.18(4) 0.058(18) -0.08(2) 0.15(4) -0.26(6)

loop_
_atom_type_symbol
_atom_type_description
_atom_type_scat_dispersion_real
_atom_type_scat_dispersion_imag
_atom_type_scat_source
C C 0.0033 0.0016 'International Tables Vol C Tables 4.2.6.8 and 6.1.1.4'
H H 0.0000 0.0000 'International Tables Vol C Tables 4.2.6.8 and 6.1.1.4'
N N 0.0061 0.0033 'International Tables Vol C Tables 4.2.6.8 and 6.1.1.4'
O O 0.0106 0.0060 'International Tables Vol C Tables 4.2.6.8 and 6.1.1.4'
W W -0.8490 6.8722 'International Tables Vol C Tables 4.2.6.8 and 6.1.1.4'

loop_
_geom_angle_atom_site_label_1
_geom_angle_atom_site_label_2
_geom_angle_atom_site_label_3
_geom_angle
_geom_angle_site_symmetry_1
_geom_angle_site_symmetry_3
_geom_angle_publ_flag
O2 W1 O1 105.0(5) . . ?
O2 W1 O3 101.6(5) . . ?
O1 W1 O3 94.3(5) . . ?
O2 W1 O10 99.2(5) . . ?
O1 W1 O10 93.0(4) . . ?
O3 W1 O10 155.4(4) . . ?
O2 W1 O4 95.1(5) . . ?
O1 W1 O4 159.9(4) . . ?
O3 W1 O4 82.6(4) . . ?
O10 W1 O4 82.6(4) . . ?
O2 W1 O9 163.6(4) . . ?
O1 W1 O9 88.0(4) . . ?
O3 W1 O9 87.0(4) . . ?
O10 W1 O9 69.8(4) . . ?
O4 W1 O9 72.1(4) . . ?
O6 W2 O8 103.1(5) . . ?
O6 W2 O4 103.1(5) . . ?
O8 W2 O4 92.6(5) . . ?
O6 W2 O7 100.8(5) . . ?
O8 W2 O7 88.0(4) . . ?
O4 W2 O7 155.3(4) . . ?
O6 W2 O5 101.1(5) . . ?
O8 W2 O5 155.2(4) . . ?
O4 W2 O5 87.4(4) . . ?
O7 W2 O5 81.9(4) . . ?
O6 W2 O9 178.8(5) . . ?
O8 W2 O9 75.8(4) . . ?
O4 W2 O9 76.5(4) . . ?
O7 W2 O9 79.7(4) . . ?
O5 W2 O9 80.1(4) . . ?
O14 W3 O15 102.9(6) . . ?
O14 W3 O7 97.2(5) . 2_755 ?
O15 W3 O7 99.3(5) . 2_755 ?
O14 W3 O16 96.3(5) . . ?
O15 W3 O16 95.9(5) . . ?
O7 W3 O16 156.9(5) 2_755 . ?
O14 W3 O13 162.8(5) . . ?
O15 W3 O13 92.1(5) . . ?
O7 W3 O13 88.5(4) 2_755 . ?
O16 W3 O13 73.6(4) . . ?
O14 W3 O1 87.9(5) . . ?
O15 W3 O1 168.5(5) . . ?
O7 W3 O1 82.9(4) 2_755 . ?
O16 W3 O1 78.9(4) . . ?
O13 W3 O1 76.7(4) . . ?
O17 W4 O18 103.7(6) . . ?
O17 W4 O16 101.1(6) . . ?
O18 W4 O16 96.4(5) . . ?
O17 W4 O19 97.2(5) . . ?
O18 W4 O19 100.5(5) . . ?
O16 W4 O19 151.3(4) . . ?
O17 W4 O3 163.1(5) . . ?
O18 W4 O3 91.3(5) . . ?
O16 W4 O3 84.8(4) . . ?
O19 W4 O3 71.9(4) . . ?
O17 W4 O13 91.8(5) . . ?
O18 W4 O13 162.4(5) . . ?
O16 W4 O13 72.1(4) . . ?
O19 W4 O13 85.5(4) . . ?
O3 W4 O13 74.8(4) . . ?
O20 W5 O21 102.5(5) . . ?
O20 W5 O5 100.4(5) . . ?
O21 W5 O5 99.8(5) . . ?
O20 W5 O19 96.6(5) . . ?
O21 W5 O19 91.8(5) . . ?
O5 W5 O19 156.7(4) . . ?
O20 W5 O3 90.1(5) . . ?
O21 W5 O3 162.3(5) . . ?
O5 W5 O3 89.9(4) . . ?
O19 W5 O3 74.3(4) . . ?
O20 W5 O11 167.5(5) . . ?
O21 W5 O11 88.8(5) . . ?
O5 W5 O11 82.5(4) . . ?
O19 W5 O11 77.6(4) . . ?
O3 W5 O11 77.7(4) . . ?
O12 W6 O11 103.4(5) . 2_755 ?
O12 W6 O13 103.2(5) . 2_755 ?
O11 W6 O13 96.2(5) 2_755 2_755 ?
O12 W6 O10 95.4(5) . . ?
O11 W6 O10 93.2(5) 2_755 . ?
O13 W6 O10 156.6(4) 2_755 . ?
O12 W6 O8 89.6(5) . . ?
O11 W6 O8 166.3(4) 2_755 . ?
O13 W6 O8 84.9(4) 2_755 . ?
O10 W6 O8 81.0(4) . . ?
O12 W6 O9 159.2(5) . . ?
O11 W6 O9 93.7(4) 2_755 . ?
O13 W6 O9 86.4(4) 2_755 . ?
O10 W6 O9 71.6(4) . . ?
O8 W6 O9 72.7(4) . . ?
W1 O1 W3 137.2(5) . . ?
W1 O3 W5 139.0(6) . . ?
W1 O3 W4 125.5(5) . . ?
W5 O3 W4 95.2(4) . . ?
W2 O4 W1 117.5(5) . . ?
W5 O5 W2 143.1(6) . . ?
W3 O7 W2 147.0(6) 2_755 . ?
W2 O8 W6 114.9(5) . . ?
W6 O9 W2 96.6(4) . . ?
W6 O9 W1 97.5(4) . . ?
W2 O9 W1 93.9(4) . . ?
W1 O10 W6 119.8(5) . . ?
W6 O11 W5 141.5(6) 2_755 . ?
W6 O13 W3 137.7(5) 2_755 . ?
W6 O13 W4 127.4(5) 2_755 . ?
W3 O13 W4 93.5(4) . . ?
W4 O16 W3 119.3(6) . . ?
W4 O19 W5 116.9(5) . . ?
N5 N5 C9 88(7) 2_656 2_656 ?
N5 N5 C9 47(5) 2_656 . ?
C9 N5 C9 134(5) 2_656 . ?
N5 C9 N5 46(5) 2_656 . ?
C10 N6 N6 61(4) . 2_756 ?
C10 N6 C10 120(3) . 2_756 ?
N6 N6 C10 58(3) 2_756 2_756 ?
N6 C10 N6 60(3) . 2_756 ?
C2 N1 C1 113.7(15) . . ?
C2 N1 H1A 108.9 . . ?
C1 N1 H1A 108.8 . . ?
C2 N1 H1B 108.8 . . ?
C1 N1 H1B 108.8 . . ?
H1A N1 H1B 107.7 . . ?
N1 C1 H1C 109.5 . . ?
N1 C1 H1D 109.5 . . ?
H1C C1 H1D 109.5 . . ?
N1 C1 H1E 109.5 . . ?
H1C C1 H1E 109.5 . . ?
H1D C1 H1E 109.5 . . ?
N1 C2 H2A 109.5 . . ?
N1 C2 H2B 109.5 . . ?
H2A C2 H2B 109.5 . . ?
N1 C2 H2C 109.5 . . ?
H2A C2 H2C 109.5 . . ?
H2B C2 H2C 109.5 . . ?
C3 N2 C4 116.4(18) . . ?
C3 N2 H2D 108.3 . . ?
C4 N2 H2D 108.3 . . ?
C3 N2 H2E 108.2 . . ?
C4 N2 H2E 108.1 . . ?
H2D N2 H2E 107.3 . . ?
N2 C3 H3C 109.5 . . ?
N2 C3 H3D 109.5 . . ?
H3C C3 H3D 109.5 . . ?
N2 C3 H3E 109.5 . . ?
H3C C3 H3E 109.5 . . ?
H3D C3 H3E 109.5 . . ?
N2 C4 H4C 109.5 . . ?
N2 C4 H4D 109.5 . . ?
H4C C4 H4D 109.5 . . ?
N2 C4 H4E 109.5 . . ?
H4C C4 H4E 109.5 . . ?
H4D C4 H4E 109.5 . . ?
C5 N3 C6 113.0(17) . . ?
C5 N3 H3A 109.0 . . ?
C6 N3 H3A 109.0 . . ?
C5 N3 H3B 108.9 . . ?
C6 N3 H3B 108.9 . . ?
H3A N3 H3B 107.8 . . ?
N3 C5 H5A 109.5 . . ?
N3 C5 H5B 109.5 . . ?
H5A C5 H5B 109.5 . . ?
N3 C5 H5C 109.5 . . ?
H5A C5 H5C 109.5 . . ?
H5B C5 H5C 109.5 . . ?
N3 C6 H6A 109.5 . . ?
N3 C6 H6B 109.5 . . ?
H6A C6 H6B 109.5 . . ?
N3 C6 H6C 109.5 . . ?
H6A C6 H6C 109.5 . . ?
H6B C6 H6C 109.5 . . ?
C8 N4 C7 118.3(18) . . ?
C8 N4 H4A 107.7 . . ?
C7 N4 H4A 107.7 . . ?
C8 N4 H4B 107.8 . . ?
C7 N4 H4B 107.8 . . ?
H4A N4 H4B 107.1 . . ?
N4 C7 H7A 109.5 . . ?
N4 C7 H7B 109.5 . . ?
H7A C7 H7B 109.5 . . ?
N4 C7 H7C 109.5 . . ?
H7A C7 H7C 109.5 . . ?
H7B C7 H7C 109.5 . . ?
N4 C8 H8A 109.5 . . ?
N4 C8 H8B 109.5 . . ?
H8A C8 H8B 109.5 . . ?
N4 C8 H8C 109.5 . . ?
H8A C8 H8C 109.5 . . ?
H8B C8 H8C 109.5 . . ?

loop_
_geom_bond_atom_site_label_1
_geom_bond_atom_site_label_2
_geom_bond_distance
_geom_bond_site_symmetry_2
_geom_bond_publ_flag
W1 O2 1.724(11) . ?
W1 O1 1.808(11) . ?
W1 O3 1.914(10) . ?
W1 O10 1.935(10) . ?
W1 O4 2.062(11) . ?
W1 O9 2.312(10) . ?
W2 O6 1.725(11) . ?
W2 O8 1.845(10) . ?
W2 O4 1.857(11) . ?
W2 O7 1.948(11) . ?
W2 O5 1.979(10) . ?
W2 O9 2.276(10) . ?
W3 O14 1.733(12) . ?
W3 O15 1.750(11) . ?
W3 O7 1.892(10) 2_755 ?
W3 O16 1.963(10) . ?
W3 O13 2.214(11) . ?
W3 O1 2.222(10) . ?
W4 O17 1.750(12) . ?
W4 O18 1.755(11) . ?
W4 O16 1.880(11) . ?
W4 O19 1.910(12) . ?
W4 O3 2.293(10) . ?
W4 O13 2.339(10) . ?
W5 O20 1.731(11) . ?
W5 O21 1.752(11) . ?
W5 O5 1.886(10) . ?
W5 O19 1.948(11) . ?
W5 O3 2.160(11) . ?
W5 O11 2.274(11) . ?
W6 O12 1.738(11) . ?
W6 O11 1.752(11) 2_755 ?
W6 O13 1.890(11) 2_755 ?
W6 O10 1.981(10) . ?
W6 O8 2.114(10) . ?
W6 O9 2.195(9) . ?
N5 N5 1.24(12) 2_656 ?
N5 C9 1.26(7) 2_656 ?
N5 C9 1.73(8) . ?
N6 C10 1.41(6) . ?
N6 N6 1.44(9) 2_756 ?
N6 C10 1.45(5) 2_756 ?
N1 C2 1.45(2) . ?
N1 C1 1.51(2) . ?
N1 H1A 0.8900 . ?
N1 H1B 0.8900 . ?
C1 H1C 0.9600 . ?
C1 H1D 0.9600 . ?
C1 H1E 0.9600 . ?
C2 H2A 0.9600 . ?
C2 H2B 0.9600 . ?
C2 H2C 0.9600 . ?
N2 C3 1.45(3) . ?
N2 C4 1.47(3) . ?
N2 H2D 0.8900 . ?
N2 H2E 0.8900 . ?
C3 H3C 0.9600 . ?
C3 H3D 0.9600 . ?
C3 H3E 0.9600 . ?
C4 H4C 0.9600 . ?
C4 H4D 0.9600 . ?
C4 H4E 0.9600 . ?
N3 C5 1.44(3) . ?
N3 C6 1.52(3) . ?
N3 H3A 0.8900 . ?
N3 H3B 0.8900 . ?
C5 H5A 0.9600 . ?
C5 H5B 0.9600 . ?
C5 H5C 0.9600 . ?
C6 H6A 0.9600 . ?
C6 H6B 0.9600 . ?
C6 H6C 0.9600 . ?
N4 C8 1.43(3) . ?
N4 C7 1.44(3) . ?
N4 H4A 0.8899 . ?
N4 H4B 0.8900 . ?
C7 H7A 0.9600 . ?
C7 H7B 0.9600 . ?
C7 H7C 0.9600 . ?
C8 H8A 0.9600 . ?
C8 H8B 0.9600 . ?
C8 H8C 0.9600 . ?

loop_
_geom_torsion_atom_site_label_1
_geom_torsion_atom_site_label_2
_geom_torsion_atom_site_label_3
_geom_torsion_atom_site_label_4
_geom_torsion
_geom_torsion_site_symmetry_1
_geom_torsion_site_symmetry_2
_geom_torsion_site_symmetry_3
_geom_torsion_site_symmetry_4
_geom_torsion_publ_flag
O2 W1 O1 W3 58.8(9) . . . . ?
O3 W1 O1 W3 -44.4(8) . . . . ?
O10 W1 O1 W3 159.1(8) . . . . ?
O4 W1 O1 W3 -124.4(11) . . . . ?
O9 W1 O1 W3 -131.3(8) . . . . ?
O6 W2 O4 W1 -179.6(5) . . . . ?
O8 W2 O4 W1 -75.5(6) . . . . ?
O7 W2 O4 W1 15.4(13) . . . . ?
O5 W2 O4 W1 79.7(6) . . . . ?
O9 W2 O4 W1 -0.8(5) . . . . ?
O20 W5 O5 W2 68.6(11) . . . . ?
O21 W5 O5 W2 173.4(10) . . . . ?
O19 W5 O5 W2 -67.9(17) . . . . ?
O3 W5 O5 W2 -21.5(10) . . . . ?
O11 W5 O5 W2 -99.1(10) . . . . ?
O6 W2 O8 W6 -179.3(6) . . . . ?
O4 W2 O8 W6 76.7(6) . . . . ?
O7 W2 O8 W6 -78.7(6) . . . . ?
O5 W2 O8 W6 -12.9(14) . . . . ?
O9 W2 O8 W6 1.3(5) . . . . ?
O17 W4 O16 W3 77.1(7) . . . . ?
O18 W4 O16 W3 -177.5(6) . . . . ?
O19 W4 O16 W3 -51.6(12) . . . . ?
O3 W4 O16 W3 -86.8(6) . . . . ?
O13 W4 O16 W3 -11.1(5) . . . . ?
C9 N5 C9 N5 -0.001(16) 2_656 . . 2_656 ?
C10 N6 C10 N6 -0.002(9) 2_756 . . 2_756 ?
